data_4312234
loop_
_publ_author_name
'Maria Pia Donzello'
'Zhongping Ou'
'Fabrizio Monacelli'
'Giampaolo Ricciardi'
'Corrado Rizzoli'
'Claudio Ercolani'
'Karl M. Kadish'

_publ_contact_author
;
     Prof. Corrado Rizzoli
     Universit\'a di Parma
     Dipartimento di Chimica Generale ed Inorganica
     Chimica Analitica, Chimica Fisica
     Viale delle Scienze 17/A
     I-43100 Parma
     Italy
;
_publ_contact_author_email rizzoli@at@ipruniv.cce.unipr.it
_publ_contact_author_fax '[++39]521 905 556'
_publ_contact_author_phone '[++39]521 905 449'
_publ_section_title
;
 Tetra-2,3-pyrazinoporphyrazines with Externally Appended Pyridine Rings.
 1. Tetrakis-2,3-[5,6-di(2-pyridyl)pyrazino]porphyrazine: A New Macrocycle
 with Remarkable Electron-Deficient Properties
;
_journal_name_full 'Inorganic Chemistry'
_journal_page_first 8626
_journal_page_last 8636
_journal_paper_doi 10.1021/ic048909w
_journal_volume 43
_journal_year 2004
_chemical_formula_moiety 'C16 H8 N6'
_chemical_formula_sum 'C16 H8 N6'
_chemical_formula_weight 284.28
_space_group_IT_number 33
_symmetry_cell_setting orthorhombic
_symmetry_space_group_name_Hall 'P 2c -2n'
_symmetry_space_group_name_H-M 'P n a 21'
_atom_sites_solution_hydrogens difmap
_atom_sites_solution_primary direct
_atom_sites_solution_secondary difmap
_audit_creation_date 14/11/2003
_audit_creation_method 'ModiCIF v1.12'
_cell_angle_alpha 90.00(0)
_cell_angle_beta 90.00(0)
_cell_angle_gamma 90.00(0)
_cell_formula_units_Z 8.00
_cell_length_a 16.977(3)
_cell_length_b 8.126(2)
_cell_length_c 20.628(5)
_cell_measurement_reflns_used 25
_cell_measurement_temperature 298
_cell_measurement_theta_max 31.5
_cell_measurement_theta_min 19.2
_cell_volume 2845.7(11)
_computing_cell_refinement 'Belletti et al., 1993'
_computing_data_collection 'Belletti, Cantoni & Pasquinelli,1993'
_computing_data_reduction 'DIFAU (Belletti et al.)'
_computing_publication_material 'PARST (Nardelli, 1983)'
_computing_structure_refinement 'SHELXL93 (Sheldrick, 1993)'
_computing_structure_solution 'SIR97 (Altomare et al., 1998)'
_diffrn_ambient_temperature 298
_diffrn_measured_fraction_theta_full 1.0
_diffrn_measured_fraction_theta_max 1.0
_diffrn_measurement_device 'Enraf-Nonius CAD4'
_diffrn_measurement_method omega/2theta
_diffrn_radiation_monochromator graphite
_diffrn_radiation_source fine-focussealedtube
_diffrn_radiation_type CuK\a
_diffrn_radiation_wavelength 1.54178
_diffrn_reflns_av_R_equivalents 0.0210
_diffrn_reflns_av_sigmaI/netI 0.0275
_diffrn_reflns_limit_h_max 20
_diffrn_reflns_limit_h_min -20
_diffrn_reflns_limit_k_max 0
_diffrn_reflns_limit_k_min -9
_diffrn_reflns_limit_l_max 25
_diffrn_reflns_limit_l_min 0
_diffrn_reflns_number 5424
_diffrn_reflns_theta_full 69.80
_diffrn_reflns_theta_max 69.97
_diffrn_reflns_theta_min 4.29
_diffrn_standards_decay_% 0.5
_diffrn_standards_interval_count 100
_diffrn_standards_number 3
_exptl_absorpt_coefficient_mu 0.6976
_exptl_absorpt_correction_T_max 0.907
_exptl_absorpt_correction_T_min 0.860
_exptl_absorpt_correction_type none
_exptl_crystal_colour 'pale yellow'
_exptl_crystal_density_diffrn 1.3270
_exptl_crystal_density_meas ?
_exptl_crystal_density_method not_measured
_exptl_crystal_description prism
_exptl_crystal_F_000 1168.0
_exptl_crystal_size_max 0.25
_exptl_crystal_size_mid 0.18
_exptl_crystal_size_min 0.14
_refine_diff_density_max 0.154
_refine_diff_density_min -0.107
_refine_diff_density_rms 0.031
_refine_ls_extinction_coef 0.0043(3)
_refine_ls_extinction_method SHELXL
_refine_ls_goodness_of_fit_all 0.909
_refine_ls_goodness_of_fit_ref 0.945
_refine_ls_hydrogen_treatment noref
_refine_ls_matrix_type full
_refine_ls_number_parameters 398
_refine_ls_number_reflns 2774
_refine_ls_number_restraints 1
_refine_ls_restrained_S_all 0.908
_refine_ls_restrained_S_obs 0.945
_refine_ls_R_factor_all 0.0429
_refine_ls_R_factor_gt 0.0350
_refine_ls_shift/esd_mean 0.000
_refine_ls_shift/su_max 0.000
_refine_ls_structure_factor_coef Fsqd
_refine_ls_weighting_details 'calc w=1/[\s^2^(Fo^2^)+(0.0729P)^2^+0.0000P] where P=(Fo^2^+2Fc^2^)/3'
_refine_ls_weighting_scheme calc
_refine_ls_wR_factor_all 0.0961
_refine_ls_wR_factor_ref 0.0960
_reflns_number_gt 2299
_reflns_number_total 2774
_reflns_threshold_expression '>2 sigma(I)'
_cod_data_source_file ic048909wsi20040809_110147.cif
_cod_data_source_block Compound_1
_cod_depositor_comments
;
The following automatic conversions were performed:

'_exptl_crystal_density_meas' value 'not_measured' was changed to '?'
- the value is perceived as not measured.

Automatic conversion script
Id: cif_fix_values 3008 2015-01-20 13:52:24Z robertas 
;
_cod_database_code 4312234

loop_
_symmetry_equiv_pos_as_xyz
'x, y, z'
'-x, -y, z+1/2'
'-x+1/2, y+1/2, z+1/2'
'x+1/2, -y+1/2, z'

loop_
_atom_site_aniso_label
_atom_site_aniso_U_11
_atom_site_aniso_U_22
_atom_site_aniso_U_33
_atom_site_aniso_U_23
_atom_site_aniso_U_13
_atom_site_aniso_U_12
N1A 0.0503(10) 0.0568(12) 0.0562(12) -0.0019(9) -0.0024(9) -0.0002(9)
N2A 0.0575(12) 0.0558(12) 0.0604(13) -0.0017(10) 0.0077(10) 0.0041(10)
N3A 0.1547(32) 0.1123(26) 0.0610(20) -0.0072(19) 0.0071(18) 0.0306(23)
N4A 0.0956(20) 0.1147(25) 0.0921(22) -0.0196(18) -0.0360(18) 0.0247(18)
N5A 0.0641(12) 0.0635(13) 0.0642(16) 0.0071(11) -0.0027(11) 0.0055(11)
N6A 0.0604(12) 0.0601(12) 0.0692(14) -0.0039(11) -0.0065(11) 0.0017(10)
C1A 0.0469(11) 0.0454(12) 0.0547(13) -0.0037(10) -0.0003(11) -0.0006(9)
C2A 0.0514(13) 0.0423(12) 0.0570(14) 0.0007(10) 0.0026(10) -0.0005(10)
C3A 0.0632(14) 0.0500(13) 0.0534(15) 0.0008(11) 0.0013(11) 0.0025(11)
C4A 0.0577(14) 0.0505(13) 0.0570(14) -0.0011(11) -0.0050(11) -0.0030(11)
C5A 0.0882(20) 0.0715(19) 0.0613(20) -0.0016(16) 0.0047(14) 0.0152(16)
C6A 0.0687(16) 0.0711(18) 0.0642(16) -0.0106(14) -0.0098(14) 0.0058(13)
C7A 0.0448(11) 0.0533(13) 0.0547(14) -0.0009(11) -0.0031(10) -0.0052(10)
C8A 0.0513(12) 0.0590(15) 0.0598(15) -0.0005(12) 0.0013(11) 0.0007(11)
C9A 0.0698(17) 0.0752(18) 0.0633(16) -0.0088(15) 0.0107(14) -0.0018(14)
C10A 0.0807(19) 0.0901(22) 0.0532(17) 0.0050(15) -0.0007(14) -0.0110(18)
C11A 0.0797(17) 0.0753(19) 0.0631(19) 0.0162(15) -0.0090(15) 0.0015(16)
C12A 0.0496(12) 0.0516(13) 0.0580(14) 0.0065(12) 0.0019(10) -0.0010(10)
C13A 0.0544(12) 0.0659(16) 0.0747(19) 0.0093(14) 0.0061(12) 0.0090(12)
C14A 0.0560(15) 0.0928(23) 0.0884(22) 0.0202(19) 0.0022(14) 0.0151(16)
C15A 0.0523(14) 0.0951(23) 0.0924(23) 0.0275(20) -0.0144(15) -0.0073(15)
C16A 0.0751(18) 0.0732(19) 0.0791(21) 0.0017(16) -0.0154(16) -0.0141(15)
N1B 0.0719(14) 0.0628(13) 0.0596(14) -0.0084(11) 0.0136(11) -0.0134(11)
N2B 0.0574(12) 0.0558(12) 0.0576(12) -0.0009(10) -0.0004(10) -0.0012(10)
N3B 0.1030(22) 0.1031(22) 0.0814(20) 0.0073(17) -0.0287(17) -0.0228(18)
N4B 0.1785(36) 0.1278(30) 0.0575(20) -0.0074(19) 0.0055(20) -0.0681(27)
N5B 0.0606(13) 0.0591(14) 0.0808(18) -0.0020(12) -0.0022(11) 0.0009(10)
N6B 0.0648(12) 0.0557(12) 0.0622(15) -0.0016(11) -0.0060(10) -0.0074(10)
C1B 0.0586(15) 0.0473(12) 0.0611(16) -0.0054(11) 0.0089(12) -0.0064(11)
C2B 0.0539(12) 0.0446(12) 0.0562(14) -0.0012(10) 0.0015(11) -0.0016(10)
C3B 0.0704(16) 0.0517(14) 0.0540(15) -0.0010(11) -0.0019(12) -0.0085(12)
C4B 0.0838(18) 0.0561(15) 0.0535(15) -0.0057(12) 0.0044(13) -0.0146(14)
C5B 0.0825(20) 0.0684(18) 0.0615(16) 0.0016(14) -0.0089(15) -0.0103(15)
C6B 0.1081(26) 0.0873(22) 0.0538(19) -0.0084(16) 0.0050(16) -0.0401(19)
C7B 0.0528(13) 0.0528(13) 0.0715(17) -0.0111(13) 0.0101(12) 0.0003(11)
C8B 0.0577(14) 0.0738(18) 0.0832(21) -0.0144(16) 0.0130(14) -0.0104(13)
C9B 0.0563(16) 0.0916(25) 0.1119(28) -0.0256(23) 0.0121(17) -0.0131(16)
C10B 0.0604(17) 0.1003(26) 0.1031(27) -0.0298(23) -0.0113(17) 0.0139(16)
C11B 0.0711(17) 0.0747(19) 0.0900(25) -0.0094(17) -0.0086(16) 0.0120(14)
C12B 0.0475(11) 0.0483(13) 0.0553(14) 0.0002(11) -0.0016(10) 0.0040(10)
C13B 0.0555(13) 0.0611(15) 0.0609(15) -0.0043(12) 0.0044(12) -0.0043(11)
C14B 0.0683(17) 0.0779(19) 0.0641(17) 0.0006(15) 0.0132(14) -0.0039(14)
C15B 0.0912(21) 0.0769(20) 0.0535(16) -0.0034(15) 0.0011(14) 0.0060(17)
C16B 0.0853(19) 0.0632(17) 0.0606(18) -0.0066(13) -0.0115(15) -0.0030(15)

loop_
_atom_site_label
_atom_site_fract_x
_atom_site_fract_y
_atom_site_fract_z
_atom_site_U_iso_or_equiv
_atom_site_thermal_displace_type
_atom_site_calc_flag
_atom_site_calc_attached_atom
_atom_site_aniso_ratio
_atom_site_occupancy
N1A 0.7187(1) 0.0679(3) 0.2639(1) 0.0544(7) aniso . . 1.19 1.0000
N2A 0.5739(1) 0.1470(3) 0.3177(1) 0.0579(7) aniso . . 1.38 1.0000
N3A 0.6288(2) 0.1875(5) 0.4771(2) 0.1093(15) aniso . . 2.92 1.0000
N4A 0.8260(2) -0.0018(4) 0.4017(2) 0.1008(13) aniso . . 2.69 1.0000
N5A 0.6328(1) 0.2415(3) 0.1265(1) 0.0639(8) aniso . . 1.34 1.0000
N6A 0.5070(1) 0.0049(3) 0.1676(1) 0.0632(7) aniso . . 1.30 1.0000
C1A 0.6569(1) 0.1008(3) 0.2262(1) 0.0490(7) aniso . . 1.27 1.0000
C2A 0.5810(1) 0.1228(3) 0.2545(1) 0.0503(8) aniso . . 1.37 1.0000
C3A 0.6383(2) 0.1303(3) 0.3544(1) 0.0555(9) aniso . . 1.29 1.0000
C4A 0.7090(2) 0.0767(3) 0.3281(1) 0.0551(9) aniso . . 1.29 1.0000
C5A 0.6322(2) 0.1641(4) 0.4230(2) 0.0737(11) aniso . . 1.68 1.0000
C6A 0.7747(2) 0.0330(4) 0.3690(2) 0.0680(10) aniso . . 1.57 1.0000
C7A 0.6734(1) 0.1205(3) 0.1561(1) 0.0509(8) aniso . . 1.35 1.0000
C8A 0.7300(2) 0.0269(3) 0.1254(1) 0.0567(8) aniso . . 1.18 1.0000
C9A 0.7441(2) 0.0521(4) 0.0608(2) 0.0695(10) aniso . . 1.56 1.0000
C10A 0.7025(2) 0.1726(4) 0.0289(2) 0.0747(11) aniso . . 1.86 1.0000
C11A 0.6484(2) 0.2644(4) 0.0635(2) 0.0727(11) aniso . . 1.79 1.0000
C12A 0.5073(1) 0.1142(3) 0.2158(1) 0.0531(7) aniso . . 1.34 1.0000
C13A 0.4430(1) 0.2111(4) 0.2318(2) 0.0650(9) aniso . . 1.70 1.0000
C14A 0.3759(2) 0.1956(5) 0.1952(2) 0.0791(12) aniso . . 2.28 1.0000
C15A 0.3744(2) 0.0869(5) 0.1453(2) 0.0800(11) aniso . . 2.61 1.0000
C16A 0.4408(2) -0.0056(4) 0.1330(2) 0.0758(12) aniso . . 1.76 1.0000
N1B 0.6904(1) 0.6423(3) 0.1992(1) 0.0648(8) aniso . . 1.77 1.0000
N2B 0.5438(1) 0.5909(3) 0.2548(1) 0.0569(7) aniso . . 1.06 1.0000
N3B 0.4261(2) 0.5712(4) 0.1221(2) 0.0958(12) aniso . . 2.30 1.0000
N4B 0.6309(3) 0.7133(5) 0.0417(2) 0.1212(18) aniso . . 4.00 1.0000
N5B 0.7537(1) 0.4768(3) 0.3472(1) 0.0668(9) aniso . . 1.39 1.0000
N6B 0.6340(1) 0.7349(3) 0.3935(1) 0.0609(8) aniso . . 1.43 1.0000
C1B 0.6836(2) 0.6151(3) 0.2630(1) 0.0556(8) aniso . . 1.62 1.0000
C2B 0.6077(1) 0.6046(3) 0.2917(1) 0.0516(7) aniso . . 1.29 1.0000
C3B 0.5521(2) 0.6049(3) 0.1908(1) 0.0587(9) aniso . . 1.54 1.0000
C4B 0.6240(2) 0.6435(4) 0.1637(1) 0.0645(10) aniso . . 1.92 1.0000
C5B 0.4823(2) 0.5849(4) 0.1520(2) 0.0708(11) aniso . . 1.57 1.0000
C6B 0.6299(2) 0.6824(5) 0.0956(2) 0.0830(12) aniso . . 2.77 1.0000
C7B 0.7573(1) 0.5911(3) 0.2998(2) 0.0590(8) aniso . . 1.80 1.0000
C8B 0.8251(2) 0.6787(4) 0.2851(2) 0.0715(11) aniso . . 1.96 1.0000
C9B 0.8912(2) 0.6497(5) 0.3216(2) 0.0866(14) aniso . . 2.58 1.0000
C10B 0.8886(2) 0.5363(5) 0.3707(2) 0.0879(14) aniso . . 2.43 1.0000
C11B 0.8195(2) 0.4518(4) 0.3816(2) 0.0786(12) aniso . . 1.65 1.0000
C12B 0.5924(1) 0.6193(3) 0.3623(1) 0.0503(7) aniso . . 1.27 1.0000
C13B 0.5342(2) 0.5270(4) 0.3918(1) 0.0591(9) aniso . . 1.30 1.0000
C14B 0.5191(2) 0.5509(4) 0.4564(2) 0.0701(10) aniso . . 1.55 1.0000
C15B 0.5610(2) 0.6684(4) 0.4889(2) 0.0739(11) aniso . . 1.76 1.0000
C16B 0.6174(2) 0.7566(4) 0.4560(2) 0.0697(10) aniso . . 1.74 1.0000
H8A 0.7582(2) -0.0522(3) 0.1483(1) 0.0680(0) iso . . 1.00 1.0000
H9A 0.7812(2) -0.0111(4) 0.0388(2) 0.0834(0) iso . . 1.00 1.0000
H10A 0.7106(2) 0.1918(4) -0.0150(2) 0.0896(0) iso . . 1.00 1.0000
H11A 0.6212(2) 0.3469(4) 0.0417(2) 0.0872(0) iso . . 1.00 1.0000
H13A 0.4453(1) 0.2846(4) 0.2662(2) 0.0780(0) iso . . 1.00 1.0000
H14A 0.3317(2) 0.2590(5) 0.2046(2) 0.0949(0) iso . . 1.00 1.0000
H15A 0.3296(2) 0.0750(5) 0.1199(2) 0.0960(0) iso . . 1.00 1.0000
H16A 0.4393(2) -0.0796(4) 0.0986(2) 0.0909(0) iso . . 1.00 1.0000
H8B 0.8257(2) 0.7549(4) 0.2515(2) 0.0859(0) iso . . 1.00 1.0000
H9B 0.9375(2) 0.7067(5) 0.3130(2) 0.1039(0) iso . . 1.00 1.0000
H10B 0.9328(2) 0.5167(5) 0.3962(2) 0.1055(0) iso . . 1.00 1.0000
H11B 0.8185(2) 0.3736(4) 0.4145(2) 0.0943(0) iso . . 1.00 1.0000
H13B 0.5057(2) 0.4498(4) 0.3682(1) 0.0710(0) iso . . 1.00 1.0000
H14B 0.4812(2) 0.4885(4) 0.4777(2) 0.0841(0) iso . . 1.00 1.0000
H15B 0.5515(2) 0.6884(4) 0.5326(2) 0.0886(0) iso . . 1.00 1.0000
H16B 0.6456(2) 0.8360(4) 0.4787(2) 0.0836(0) iso . . 1.00 1.0000

loop_
_atom_type_symbol
_atom_type_description
_atom_type_scat_dispersion_real
_atom_type_scat_dispersion_imag
_atom_type_scat_source
C C 0.0181 0.0091 'International Tables Vol C Tables 4.2.6.8 and 6.1.1.4'
H H 0.0000 0.0000 'International Tables Vol C Tables 4.2.6.8 and 6.1.1.4'
N N 0.0311 0.0180 'International Tables Vol C Tables 4.2.6.8 and 6.1.1.4'

loop_
_geom_angle_atom_site_label_1
_geom_angle_atom_site_label_2
_geom_angle_atom_site_label_3
_geom_angle
_geom_angle_publ_flag
C1A N1A C4A 118.1(2) yes
C2A N2A C3A 117.9(2) yes
C7A N5A C11A 116.1(2) yes
C12A N6A C16A 116.4(2) yes
N1A C1A C2A 119.8(2) yes
N1A C1A C7A 116.2(2) yes
C2A C1A C7A 123.8(2) yes
N2A C2A C1A 120.3(2) yes
N2A C2A C12A 117.4(2) yes
C1A C2A C12A 122.4(2) yes
N2A C3A C4A 121.2(3) yes
N2A C3A C5A 118.5(2) yes
C4A C3A C5A 120.3(2) yes
N1A C4A C3A 120.7(2) yes
N1A C4A C6A 118.1(2) yes
C3A C4A C6A 121.2(3) yes
N3A C5A C3A 178.2(4) yes
N4A C6A C4A 179.4(4) yes
N5A C7A C1A 115.1(2) yes
N5A C7A C8A 123.4(2) yes
C1A C7A C8A 121.4(2) yes
C7A C8A C9A 119.1(2) yes
C7A C8A H8A 120.4(3) yes
C9A C8A H8A 120.5(3) yes
C8A C9A C10A 118.8(3) yes
C8A C9A H9A 120.7(4) yes
C10A C9A H9A 120.5(4) yes
C9A C10A C11A 118.6(3) yes
C9A C10A H10A 120.7(4) yes
C11A C10A H10A 120.7(4) yes
N5A C11A C10A 123.9(3) yes
N5A C11A H11A 118.1(4) yes
C10A C11A H11A 118.0(4) yes
N6A C12A C2A 115.8(2) yes
N6A C12A C13A 123.6(2) yes
C2A C12A C13A 120.6(2) yes
C12A C13A C14A 118.1(2) yes
C12A C13A H13A 121.0(3) yes
C14A C13A H13A 121.0(3) yes
C13A C14A C15A 119.5(4) yes
C13A C14A H14A 120.2(4) yes
C15A C14A H14A 120.2(5) yes
C14A C15A C16A 118.6(4) yes
C14A C15A H15A 120.8(5) yes
C16A C15A H15A 120.6(4) yes
N6A C16A C15A 123.8(3) yes
N6A C16A H16A 118.2(4) yes
C15A C16A H16A 118.1(4) yes
C1B N1B C4B 117.7(2) yes
C2B N2B C3B 118.3(2) yes
C7B N5B C11B 116.8(2) yes
C12B N6B C16B 116.5(2) yes
N1B C1B C2B 119.8(2) yes
N1B C1B C7B 117.0(2) yes
C2B C1B C7B 123.1(2) yes
N2B C2B C1B 120.4(2) yes
N2B C2B C12B 115.2(2) yes
C1B C2B C12B 124.2(2) yes
N2B C3B C4B 121.0(2) yes
N2B C3B C5B 117.0(2) yes
C4B C3B C5B 122.0(3) yes
N1B C4B C3B 121.3(3) yes
N1B C4B C6B 118.3(2) yes
C3B C4B C6B 120.4(2) yes
N3B C5B C3B 178.6(4) yes
N4B C6B C4B 176.9(4) yes
N5B C7B C1B 115.2(2) yes
N5B C7B C8B 123.3(2) yes
C1B C7B C8B 121.5(2) yes
C7B C8B C9B 118.1(3) yes
C7B C8B H8B 120.9(4) yes
C9B C8B H8B 121.0(4) yes
C8B C9B C10B 119.7(4) yes
C8B C9B H9B 120.1(4) yes
C10B C9B H9B 120.2(5) yes
C9B C10B C11B 118.9(4) yes
C9B C10B H10B 120.5(5) yes
C11B C10B H10B 120.6(4) yes
N5B C11B C10B 123.2(3) yes
N5B C11B H11B 118.4(4) yes
C10B C11B H11B 118.4(4) yes
N6B C12B C2B 115.8(2) yes
N6B C12B C13B 123.1(2) yes
C2B C12B C13B 120.9(2) yes
C12B C13B C14B 119.0(2) yes
C12B C13B H13B 120.5(4) yes
C14B C13B H13B 120.5(3) yes
C13B C14B C15B 118.6(3) yes
C13B C14B H14B 120.8(4) yes
C15B C14B H14B 120.6(4) yes
C14B C15B C16B 119.0(3) yes
C14B C15B H15B 120.5(4) yes
C16B C15B H15B 120.5(4) yes
N6B C16B C15B 123.8(3) yes
N6B C16B H16B 118.1(4) yes
C15B C16B H16B 118.1(4) yes

loop_
_geom_bond_atom_site_label_1
_geom_bond_atom_site_label_2
_geom_bond_distance
_geom_bond_publ_flag
N1A C1A 1.333(3) yes
N1A C4A 1.336(3) yes
N2A C2A 1.324(3) yes
N2A C3A 1.337(4) yes
N3A C5A 1.134(6) yes
N4A C6A 1.137(5) yes
N5A C7A 1.347(3) yes
N5A C11A 1.339(5) yes
N6A C12A 1.333(3) yes
N6A C16A 1.334(4) yes
C1A C2A 1.426(2) yes
C1A C7A 1.482(3) yes
C2A C12A 1.486(3) yes
C3A C4A 1.387(4) yes
C3A C5A 1.445(5) yes
C4A C6A 1.443(5) yes
C7A C8A 1.379(4) yes
C8A C9A 1.369(5) yes
C8A H8A 0.930(4) yes
C9A C10A 1.375(5) yes
C9A H9A 0.931(5) yes
C10A C11A 1.382(5) yes
C10A H10A 0.929(6) yes
C11A H11A 0.930(5) yes
C12A C13A 1.386(3) yes
C13A C14A 1.372(4) yes
C13A H13A 0.928(5) yes
C14A C15A 1.357(6) yes
C14A H14A 0.931(5) yes
C15A C16A 1.378(5) yes
C15A H15A 0.929(5) yes
C16A H16A 0.930(5) yes
N1B C1B 1.340(3) yes
N1B C4B 1.344(4) yes
N2B C2B 1.330(3) yes
N2B C3B 1.333(3) yes
N3B C5B 1.142(5) yes
N4B C6B 1.140(6) yes
N5B C7B 1.350(4) yes
N5B C11B 1.339(4) yes
N6B C12B 1.340(3) yes
N6B C16B 1.331(5) yes
C1B C2B 1.421(4) yes
C1B C7B 1.476(4) yes
C2B C12B 1.484(3) yes
C3B C4B 1.379(4) yes
C3B C5B 1.439(5) yes
C4B C6B 1.443(5) yes
C7B C8B 1.387(4) yes
C8B C9B 1.372(5) yes
C8B H8B 0.930(5) yes
C9B C10B 1.370(6) yes
C9B H9B 0.929(5) yes
C10B C11B 1.378(5) yes
C10B H10B 0.930(5) yes
C11B H11B 0.930(5) yes
C12B C13B 1.382(4) yes
C13B C14B 1.371(5) yes
C13B H13B 0.930(4) yes
C14B C15B 1.366(5) yes
C14B H14B 0.930(5) yes
C15B C16B 1.375(5) yes
C15B H15B 0.930(6) yes
C16B H16B 0.930(5) yes
